data_4119338
loop_
_publ_author_name
'Thomas G. Ostapowicz'
'Carina Merkens'
'Markus H\"olscher'
'J\"urgen Klankermayer'
'Walter Leitner'

_publ_contact_author_address
;
      Institut fuer Anorganische Chemie
      RWTH Aachen
      Landoltweg 1
      52074 Aachen
      Germany
;
_publ_contact_author_email ullrich.englert@ac.rwth-aachen.de
_publ_contact_author_fax 0049-241-8092288
_publ_contact_author_name 'Ullrich Englert'
_publ_contact_author_phone 0049-241-8094666
_publ_section_title
;
 Bifunctional Ruthenium(II) Hydride Complexes with Pendant Strong Lewis
 Acid Moieties: Structure, Dynamics, and Cooperativity
;
_journal_name_full 'Journal of the American Chemical Society'
_journal_page_first 2104
_journal_page_last 2107
_journal_paper_doi 10.1021/ja3119477
_journal_volume 135
_journal_year 2013
_chemical_formula_moiety 'C37 H30 B F10 O P Ru'
_chemical_formula_sum 'C37 H30 B F10 O P Ru'
_chemical_formula_weight 823.46
_space_group_IT_number 14
_symmetry_cell_setting monoclinic
_symmetry_space_group_name_Hall '-P 2yn'
_symmetry_space_group_name_H-M 'P 1 21/n 1'
_atom_sites_solution_hydrogens geom
_atom_sites_solution_primary patt
_atom_sites_solution_secondary difmap
_audit_creation_method SHELXL-97
_cell_angle_alpha 90.00
_cell_angle_beta 96.2820(10)
_cell_angle_gamma 90.00
_cell_formula_units_Z 4
_cell_length_a 15.0652(11)
_cell_length_b 9.7628(7)
_cell_length_c 22.9777(16)
_cell_measurement_reflns_used 6684
_cell_measurement_temperature 100(2)
_cell_measurement_theta_max 28.38
_cell_measurement_theta_min 2.27
_cell_volume 3359.2(4)
_computing_cell_refinement 'Bruker SAINT'
_computing_data_collection 'Bruker SMART'
_computing_data_reduction 'Bruker SAINT'
_computing_structure_refinement 'SHELXL-97 (Sheldrick, 1997)'
_computing_structure_solution 'SHELXS-97 (Sheldrick, 1990)'
_diffrn_ambient_temperature 100(2)
_diffrn_measured_fraction_theta_full 1.000
_diffrn_measured_fraction_theta_max 0.928
_diffrn_measurement_device_type 'CCD area detector'
_diffrn_measurement_method 'omega scans'
_diffrn_radiation_monochromator 'multilayer optics'
_diffrn_radiation_source microsource
_diffrn_radiation_type MoK\a
_diffrn_radiation_wavelength 0.71073
_diffrn_reflns_av_R_equivalents 0.0534
_diffrn_reflns_av_sigmaI/netI 0.0421
_diffrn_reflns_limit_h_max 21
_diffrn_reflns_limit_h_min -21
_diffrn_reflns_limit_k_max 12
_diffrn_reflns_limit_k_min -13
_diffrn_reflns_limit_l_max 31
_diffrn_reflns_limit_l_min -32
_diffrn_reflns_number 46725
_diffrn_reflns_theta_full 27.50
_diffrn_reflns_theta_max 30.04
_diffrn_reflns_theta_min 1.71
_exptl_absorpt_coefficient_mu 0.601
_exptl_absorpt_correction_T_max 0.9206
_exptl_absorpt_correction_T_min 0.8892
_exptl_absorpt_correction_type multi-scan
_exptl_absorpt_process_details SADABS
_exptl_crystal_colour yellow
_exptl_crystal_density_diffrn 1.628
_exptl_crystal_description block
_exptl_crystal_F_000 1656
_exptl_crystal_size_max 0.20
_exptl_crystal_size_mid 0.14
_exptl_crystal_size_min 0.14
_refine_diff_density_max 0.739
_refine_diff_density_min -0.795
_refine_diff_density_rms 0.096
_refine_ls_extinction_method none
_refine_ls_goodness_of_fit_ref 1.053
_refine_ls_hydrogen_treatment mixed
_refine_ls_matrix_type full
_refine_ls_number_parameters 464
_refine_ls_number_reflns 9136
_refine_ls_number_restraints 0
_refine_ls_restrained_S_all 1.053
_refine_ls_R_factor_all 0.0476
_refine_ls_R_factor_gt 0.0372
_refine_ls_shift/su_max 0.003
_refine_ls_shift/su_mean 0.000
_refine_ls_structure_factor_coef Fsqd
_refine_ls_weighting_details 'calc w=1/[\s^2^(Fo^2^)+(0.0408P)^2^+3.2324P] where P=(Fo^2^+2Fc^2^)/3'
_refine_ls_weighting_scheme calc
_refine_ls_wR_factor_gt 0.0885
_refine_ls_wR_factor_ref 0.0947
_reflns_number_gt 7706
_reflns_number_total 9136
_reflns_threshold_expression >2sigma(I)
_cod_data_source_file ja3119477_si_001_3.cif
_cod_data_source_block c12_a36
_cod_depositor_comments
;
The following automatic conversions were performed:

data name '_iucr_refine_instruction_details' was replaced with
'_iucr_refine_instructions_details' as specified in the replacement
file 'data/replacement-values/replacement_tags.lst'.

Automatic conversion script
Id: cif_correct_tags 9268 2022-04-12 08:56:07Z antanas 
;
_cod_original_sg_symbol_H-M 'P 21/n'
_cod_database_code 4119338

loop_
_symmetry_equiv_pos_as_xyz
'x, y, z'
'-x+1/2, y+1/2, -z+1/2'
'-x, -y, -z'
'x-1/2, -y-1/2, z-1/2'

loop_
_atom_site_label
_atom_site_type_symbol
_atom_site_fract_x
_atom_site_fract_y
_atom_site_fract_z
_atom_site_U_iso_or_equiv
_atom_site_adp_type
_atom_site_occupancy
_atom_site_symmetry_multiplicity
_atom_site_calc_flag
_atom_site_refinement_flags
Ru1 Ru 0.707860(11) 0.292706(18) 0.524589(8) 0.01183(6) Uani 1 1 d .
H1 H 0.7842(16) 0.354(3) 0.5768(11) 0.011(6) Uiso 1 1 d .
P1 P 0.78021(4) 0.42173(6) 0.45905(3) 0.01361(12) Uani 1 1 d .
F1 F 0.93451(9) 0.25240(15) 0.56431(6) 0.0212(3) Uani 1 1 d .
F5 F 0.91258(10) 0.59164(15) 0.71011(6) 0.0237(3) Uani 1 1 d .
O1 O 0.57900(11) 0.51896(17) 0.54402(7) 0.0205(4) Uani 1 1 d .
F2 F 1.07803(10) 0.15226(15) 0.62665(7) 0.0261(3) Uani 1 1 d .
F3 F 1.14284(10) 0.26838(18) 0.73056(7) 0.0319(4) Uani 1 1 d .
F4 F 1.05935(10) 0.49166(17) 0.77015(6) 0.0294(4) Uani 1 1 d .
B1 B 0.81670(17) 0.4785(3) 0.60248(11) 0.0151(5) Uani 1 1 d .
F6 F 0.77924(10) 0.29939(14) 0.69695(6) 0.0207(3) Uani 1 1 d .
F10 F 0.70188(10) 0.73429(14) 0.61391(6) 0.0224(3) Uani 1 1 d .
F7 F 0.66256(11) 0.33808(15) 0.77445(6) 0.0258(3) Uani 1 1 d .
F8 F 0.56293(10) 0.57219(16) 0.77212(6) 0.0256(3) Uani 1 1 d .
F9 F 0.58630(10) 0.76813(15) 0.69077(7) 0.0268(3) Uani 1 1 d .
C1 C 0.63092(15) 0.4373(2) 0.53542(10) 0.0146(4) Uani 1 1 d .
C2 C 0.73567(15) 0.0750(2) 0.49629(11) 0.0174(5) Uani 1 1 d .
C3 C 0.73440(15) 0.0750(2) 0.55763(11) 0.0171(5) Uani 1 1 d .
C4 C 0.64811(15) 0.1205(2) 0.57098(10) 0.0168(4) Uani 1 1 d .
C5 C 0.59535(15) 0.1476(2) 0.51629(10) 0.0164(4) Uani 1 1 d .
C6 C 0.64984(16) 0.1228(2) 0.46978(10) 0.0173(4) Uani 1 1 d .
C7 C 0.61756(18) 0.1169(3) 0.40570(11) 0.0235(5) Uani 1 1 d .
H7A H 0.6682 0.0990 0.3834 0.035 Uiso 1 1 calc R
H7B H 0.5899 0.2045 0.3933 0.035 Uiso 1 1 calc R
H7C H 0.5735 0.0432 0.3986 0.035 Uiso 1 1 calc R
C8 C 0.49824(16) 0.1867(2) 0.50856(12) 0.0209(5) Uani 1 1 d .
H8A H 0.4786 0.1996 0.4668 0.031 Uiso 1 1 calc R
H8B H 0.4899 0.2721 0.5297 0.031 Uiso 1 1 calc R
H8C H 0.4629 0.1137 0.5242 0.031 Uiso 1 1 calc R
C9 C 0.61504(17) 0.1164(3) 0.63035(11) 0.0230(5) Uani 1 1 d .
H9A H 0.6649 0.0952 0.6601 0.035 Uiso 1 1 calc R
H9B H 0.5690 0.0457 0.6308 0.035 Uiso 1 1 calc R
H9C H 0.5897 0.2057 0.6389 0.035 Uiso 1 1 calc R
C10 C 0.80778(16) 0.0284(3) 0.60242(11) 0.0226(5) Uani 1 1 d .
H10A H 0.7889 0.0391 0.6417 0.034 Uiso 1 1 calc R
H10B H 0.8613 0.0837 0.5992 0.034 Uiso 1 1 calc R
H10C H 0.8212 -0.0682 0.5957 0.034 Uiso 1 1 calc R
C11 C 0.80826(17) 0.0154(3) 0.46434(12) 0.0244(5) Uani 1 1 d .
H11A H 0.7936 0.0292 0.4221 0.037 Uiso 1 1 calc R
H11B H 0.8137 -0.0828 0.4727 0.037 Uiso 1 1 calc R
H11C H 0.8650 0.0610 0.4773 0.037 Uiso 1 1 calc R
C12 C 0.70761(15) 0.5395(2) 0.41353(10) 0.0159(4) Uani 1 1 d .
C13 C 0.61784(16) 0.5066(2) 0.39902(10) 0.0183(5) Uani 1 1 d .
H13 H 0.5940 0.4266 0.4150 0.022 Uiso 1 1 calc R
C14 C 0.56274(17) 0.5900(3) 0.36136(11) 0.0216(5) Uani 1 1 d .
H14 H 0.5019 0.5658 0.3512 0.026 Uiso 1 1 calc R
C15 C 0.59656(18) 0.7081(3) 0.33879(11) 0.0225(5) Uani 1 1 d .
H15 H 0.5590 0.7649 0.3131 0.027 Uiso 1 1 calc R
C16 C 0.68513(18) 0.7434(3) 0.35361(11) 0.0232(5) Uani 1 1 d .
H16 H 0.7080 0.8254 0.3387 0.028 Uiso 1 1 calc R
C17 C 0.74062(16) 0.6589(3) 0.39023(11) 0.0199(5) Uani 1 1 d .
H17 H 0.8017 0.6826 0.3995 0.024 Uiso 1 1 calc R
C18 C 0.83877(15) 0.3347(2) 0.40416(10) 0.0157(4) Uani 1 1 d .
C19 C 0.92449(16) 0.2815(2) 0.41865(11) 0.0187(5) Uani 1 1 d .
H19 H 0.9545 0.2967 0.4567 0.022 Uiso 1 1 calc R
C20 C 0.96615(16) 0.2068(3) 0.37812(12) 0.0230(5) Uani 1 1 d .
H20 H 1.0246 0.1719 0.3884 0.028 Uiso 1 1 calc R
C21 C 0.92301(17) 0.1828(3) 0.32269(12) 0.0248(5) Uani 1 1 d .
H21 H 0.9516 0.1312 0.2951 0.030 Uiso 1 1 calc R
C22 C 0.83806(18) 0.2342(3) 0.30776(11) 0.0261(6) Uani 1 1 d .
H22 H 0.8081 0.2170 0.2699 0.031 Uiso 1 1 calc R
C23 C 0.79606(17) 0.3112(3) 0.34783(11) 0.0215(5) Uani 1 1 d .
H23 H 0.7382 0.3479 0.3369 0.026 Uiso 1 1 calc R
C24 C 0.86519(15) 0.5317(2) 0.49870(10) 0.0173(4) Uani 1 1 d .
H24A H 0.9195 0.4776 0.5112 0.021 Uiso 1 1 calc R
H24B H 0.8817 0.6066 0.4729 0.021 Uiso 1 1 calc R
C25 C 0.82701(15) 0.5914(2) 0.55218(10) 0.0164(4) Uani 1 1 d .
H25A H 0.7677 0.6319 0.5397 0.020 Uiso 1 1 calc R
H25B H 0.8666 0.6659 0.5688 0.020 Uiso 1 1 calc R
C26 C 0.91274(15) 0.4247(2) 0.63493(10) 0.0155(4) Uani 1 1 d .
C27 C 0.96132(15) 0.3155(2) 0.61598(10) 0.0167(4) Uani 1 1 d .
C28 C 1.03702(16) 0.2617(2) 0.64682(11) 0.0193(5) Uani 1 1 d .
C29 C 1.07020(16) 0.3203(3) 0.69926(11) 0.0212(5) Uani 1 1 d .
C30 C 1.02752(16) 0.4329(3) 0.71919(10) 0.0199(5) Uani 1 1 d .
C31 C 0.95122(16) 0.4822(2) 0.68721(10) 0.0179(5) Uani 1 1 d .
C32 C 0.74710(15) 0.5130(2) 0.65030(10) 0.0148(4) Uani 1 1 d .
C33 C 0.73265(15) 0.4183(2) 0.69358(10) 0.0156(4) Uani 1 1 d .
C34 C 0.67303(16) 0.4357(2) 0.73459(10) 0.0183(5) Uani 1 1 d .
C35 C 0.62300(16) 0.5537(3) 0.73353(10) 0.0191(5) Uani 1 1 d .
C36 C 0.63453(16) 0.6521(2) 0.69216(10) 0.0183(5) Uani 1 1 d .
C37 C 0.69552(16) 0.6306(2) 0.65220(10) 0.0170(4) Uani 1 1 d .

loop_
_atom_site_aniso_label
_atom_site_aniso_U_11
_atom_site_aniso_U_22
_atom_site_aniso_U_33
_atom_site_aniso_U_23
_atom_site_aniso_U_13
_atom_site_aniso_U_12
Ru1 0.01154(9) 0.01133(9) 0.01263(9) -0.00054(6) 0.00135(6) -0.00095(6)
P1 0.0126(3) 0.0153(3) 0.0129(3) -0.0006(2) 0.0016(2) -0.0018(2)
F1 0.0207(7) 0.0222(7) 0.0206(7) -0.0079(6) 0.0023(6) -0.0008(6)
F5 0.0228(7) 0.0228(7) 0.0246(7) -0.0108(6) -0.0017(6) 0.0021(6)
O1 0.0179(8) 0.0189(8) 0.0240(9) -0.0021(7) -0.0001(7) 0.0021(7)
F2 0.0206(7) 0.0215(7) 0.0367(9) -0.0036(6) 0.0057(6) 0.0055(6)
F3 0.0208(8) 0.0409(10) 0.0322(9) 0.0031(7) -0.0060(7) 0.0084(7)
F4 0.0279(8) 0.0382(9) 0.0199(7) -0.0083(7) -0.0074(6) 0.0004(7)
B1 0.0165(12) 0.0154(12) 0.0136(11) -0.0030(9) 0.0018(9) -0.0004(9)
F6 0.0250(7) 0.0170(7) 0.0205(7) 0.0031(5) 0.0041(6) 0.0047(6)
F10 0.0298(8) 0.0153(7) 0.0232(7) 0.0038(6) 0.0077(6) 0.0027(6)
F7 0.0350(9) 0.0222(7) 0.0216(7) 0.0052(6) 0.0104(6) -0.0019(6)
F8 0.0248(8) 0.0316(8) 0.0226(7) -0.0025(6) 0.0119(6) 0.0026(6)
F9 0.0302(8) 0.0230(8) 0.0282(8) -0.0008(6) 0.0078(7) 0.0119(6)
C1 0.0148(10) 0.0131(10) 0.0158(10) 0.0014(8) 0.0009(8) -0.0041(8)
C2 0.0173(11) 0.0126(10) 0.0224(12) -0.0022(9) 0.0024(9) -0.0014(8)
C3 0.0173(11) 0.0104(10) 0.0236(12) 0.0012(9) 0.0018(9) -0.0018(8)
C4 0.0177(11) 0.0129(10) 0.0198(11) -0.0001(9) 0.0018(9) -0.0014(8)
C5 0.0160(11) 0.0109(10) 0.0222(12) 0.0004(8) 0.0018(9) -0.0035(8)
C6 0.0195(11) 0.0140(10) 0.0183(11) -0.0019(9) 0.0021(9) -0.0032(9)
C7 0.0275(13) 0.0224(12) 0.0196(12) -0.0042(10) -0.0019(10) -0.0044(10)
C8 0.0151(11) 0.0164(12) 0.0309(14) -0.0022(10) 0.0014(10) -0.0032(9)
C9 0.0268(13) 0.0209(12) 0.0226(12) 0.0032(10) 0.0081(10) -0.0027(10)
C10 0.0201(12) 0.0186(12) 0.0280(13) 0.0045(10) -0.0023(10) 0.0004(9)
C11 0.0226(12) 0.0181(12) 0.0336(14) -0.0047(10) 0.0087(11) 0.0015(10)
C12 0.0172(11) 0.0182(11) 0.0127(10) -0.0001(8) 0.0039(8) 0.0015(9)
C13 0.0202(11) 0.0184(11) 0.0164(11) 0.0001(9) 0.0017(9) -0.0007(9)
C14 0.0199(12) 0.0261(13) 0.0184(11) -0.0004(10) 0.0003(9) 0.0017(10)
C15 0.0278(13) 0.0247(13) 0.0158(11) 0.0041(9) 0.0059(10) 0.0089(10)
C16 0.0304(14) 0.0178(11) 0.0227(12) 0.0067(10) 0.0084(10) 0.0010(10)
C17 0.0201(11) 0.0199(11) 0.0207(12) 0.0007(9) 0.0064(9) -0.0021(9)
C18 0.0153(10) 0.0164(10) 0.0159(11) -0.0004(9) 0.0040(8) -0.0019(8)
C19 0.0153(11) 0.0214(12) 0.0192(11) -0.0014(9) 0.0007(9) -0.0013(9)
C20 0.0145(11) 0.0255(13) 0.0292(13) -0.0032(10) 0.0031(10) 0.0019(9)
C21 0.0229(12) 0.0291(14) 0.0237(13) -0.0057(10) 0.0081(10) 0.0023(10)
C22 0.0239(13) 0.0386(15) 0.0154(12) -0.0043(11) 0.0010(10) 0.0047(11)
C23 0.0173(11) 0.0282(13) 0.0190(12) -0.0015(10) 0.0023(9) 0.0035(10)
C24 0.0166(11) 0.0203(11) 0.0152(11) 0.0005(9) 0.0021(9) -0.0043(9)
C25 0.0174(11) 0.0156(11) 0.0163(11) -0.0008(8) 0.0018(9) -0.0034(8)
C26 0.0147(10) 0.0163(11) 0.0153(10) 0.0002(8) 0.0012(8) -0.0027(8)
C27 0.0170(11) 0.0178(11) 0.0157(11) -0.0014(9) 0.0031(9) -0.0034(9)
C28 0.0162(11) 0.0176(11) 0.0252(12) 0.0013(9) 0.0071(9) 0.0014(9)
C29 0.0130(10) 0.0266(13) 0.0233(12) 0.0046(10) -0.0009(9) 0.0015(9)
C30 0.0180(11) 0.0257(12) 0.0152(11) -0.0019(9) -0.0022(9) -0.0024(9)
C31 0.0188(11) 0.0175(11) 0.0176(11) -0.0014(9) 0.0033(9) -0.0012(9)
C32 0.0147(10) 0.0152(10) 0.0141(10) -0.0032(8) -0.0010(8) -0.0011(8)
C33 0.0165(11) 0.0141(10) 0.0158(11) -0.0024(8) -0.0003(8) -0.0005(8)
C34 0.0221(12) 0.0186(11) 0.0143(11) -0.0003(9) 0.0022(9) -0.0036(9)
C35 0.0175(11) 0.0240(12) 0.0162(11) -0.0056(9) 0.0036(9) -0.0021(9)
C36 0.0182(11) 0.0173(11) 0.0192(11) -0.0037(9) 0.0007(9) 0.0042(9)
C37 0.0197(11) 0.0147(11) 0.0165(11) 0.0006(8) 0.0011(9) -0.0021(9)

loop_
_atom_type_symbol
_atom_type_description
_atom_type_scat_dispersion_real
_atom_type_scat_dispersion_imag
_atom_type_scat_source
C C 0.0033 0.0016 'International Tables Vol C Tables 4.2.6.8 and 6.1.1.4'
H H 0.0000 0.0000 'International Tables Vol C Tables 4.2.6.8 and 6.1.1.4'
B B 0.0013 0.0007 'International Tables Vol C Tables 4.2.6.8 and 6.1.1.4'
O O 0.0106 0.0060 'International Tables Vol C Tables 4.2.6.8 and 6.1.1.4'
F F 0.0171 0.0103 'International Tables Vol C Tables 4.2.6.8 and 6.1.1.4'
P P 0.1023 0.0942 'International Tables Vol C Tables 4.2.6.8 and 6.1.1.4'
Ru Ru -1.2594 0.8363 'International Tables Vol C Tables 4.2.6.8 and 6.1.1.4'

loop_
_geom_angle_atom_site_label_1
_geom_angle_atom_site_label_2
_geom_angle_atom_site_label_3
_geom_angle
C1 Ru1 C5 90.84(9)
C1 Ru1 C6 115.68(9)
C5 Ru1 C6 38.08(8)
C1 Ru1 C4 102.58(9)
C5 Ru1 C4 37.79(8)
C6 Ru1 C4 63.30(9)
C1 Ru1 C2 152.12(9)
C5 Ru1 C2 62.48(8)
C6 Ru1 C2 37.59(8)
C4 Ru1 C2 61.92(8)
C1 Ru1 C3 138.82(9)
C5 Ru1 C3 62.20(8)
C6 Ru1 C3 62.12(8)
C4 Ru1 C3 37.18(8)
C2 Ru1 C3 36.13(8)
C1 Ru1 P1 91.08(7)
C5 Ru1 P1 134.74(6)
C6 Ru1 P1 102.85(6)
C4 Ru1 P1 163.70(6)
C2 Ru1 P1 101.95(6)
C3 Ru1 P1 130.10(6)
C18 P1 C12 101.60(10)
C18 P1 C24 104.59(11)
C12 P1 C24 104.87(11)
C18 P1 Ru1 119.43(8)
C12 P1 Ru1 114.62(8)
C24 P1 Ru1 110.28(8)
C25 B1 C32 117.29(19)
C25 B1 C26 113.22(19)
C32 B1 C26 111.06(18)
O1 C1 Ru1 174.4(2)
C3 C2 C6 108.2(2)
C3 C2 C11 125.4(2)
C6 C2 C11 125.8(2)
C3 C2 Ru1 72.05(13)
C6 C2 Ru1 68.58(13)
C11 C2 Ru1 132.01(17)
C2 C3 C4 108.9(2)
C2 C3 C10 126.7(2)
C4 C3 C10 124.3(2)
C2 C3 Ru1 71.83(13)
C4 C3 Ru1 69.70(13)
C10 C3 Ru1 127.05(16)
C5 C4 C3 107.3(2)
C5 C4 C9 126.3(2)
C3 C4 C9 125.6(2)
C5 C4 Ru1 69.93(13)
C3 C4 Ru1 73.12(13)
C9 C4 Ru1 130.11(17)
C4 C5 C6 108.2(2)
C4 C5 C8 126.0(2)
C6 C5 C8 125.6(2)
C4 C5 Ru1 72.27(13)
C6 C5 Ru1 71.10(13)
C8 C5 Ru1 125.24(16)
C5 C6 C2 107.4(2)
C5 C6 C7 125.9(2)
C2 C6 C7 125.5(2)
C5 C6 Ru1 70.82(13)
C2 C6 Ru1 73.82(13)
C7 C6 Ru1 130.92(17)
C13 C12 C17 118.5(2)
C13 C12 P1 119.64(18)
C17 C12 P1 121.78(18)
C14 C13 C12 120.7(2)
C15 C14 C13 120.0(2)
C14 C15 C16 120.0(2)
C15 C16 C17 120.0(2)
C16 C17 C12 120.8(2)
C19 C18 C23 118.6(2)
C19 C18 P1 120.79(18)
C23 C18 P1 120.45(18)
C20 C19 C18 120.6(2)
C21 C20 C19 120.4(2)
C22 C21 C20 119.7(2)
C21 C22 C23 120.5(2)
C22 C23 C18 120.2(2)
C25 C24 P1 108.60(15)
C24 C25 B1 112.86(19)
C27 C26 C31 113.3(2)
C27 C26 B1 124.9(2)
C31 C26 B1 121.8(2)
F1 C27 C28 115.2(2)
F1 C27 C26 120.3(2)
C28 C27 C26 124.4(2)
F2 C28 C29 119.8(2)
F2 C28 C27 120.8(2)
C29 C28 C27 119.5(2)
F3 C29 C30 120.4(2)
F3 C29 C28 120.6(2)
C30 C29 C28 119.0(2)
F4 C30 C29 119.7(2)
F4 C30 C31 120.8(2)
C29 C30 C31 119.5(2)
F5 C31 C30 115.9(2)
F5 C31 C26 119.9(2)
C30 C31 C26 124.2(2)
C37 C32 C33 113.2(2)
C37 C32 B1 126.4(2)
C33 C32 B1 120.3(2)
F6 C33 C34 116.0(2)
F6 C33 C32 119.3(2)
C34 C33 C32 124.8(2)
F7 C34 C35 120.1(2)
F7 C34 C33 120.8(2)
C35 C34 C33 119.1(2)
F8 C35 C36 120.4(2)
F8 C35 C34 120.5(2)
C36 C35 C34 119.1(2)
F9 C36 C35 119.7(2)
F9 C36 C37 120.6(2)
C35 C36 C37 119.7(2)
F10 C37 C36 114.7(2)
F10 C37 C32 121.3(2)
C36 C37 C32 124.1(2)

loop_
_geom_bond_atom_site_label_1
_geom_bond_atom_site_label_2
_geom_bond_distance
Ru1 C1 1.860(2)
Ru1 C5 2.201(2)
Ru1 C6 2.205(2)
Ru1 C4 2.232(2)
Ru1 C2 2.275(2)
Ru1 C3 2.278(2)
Ru1 P1 2.3243(6)
P1 C18 1.826(2)
P1 C12 1.833(2)
P1 C24 1.835(2)
F1 C27 1.359(3)
F5 C31 1.351(3)
O1 C1 1.149(3)
F2 C28 1.342(3)
F3 C29 1.342(3)
F4 C30 1.344(3)
B1 C25 1.617(3)
B1 C32 1.635(3)
B1 C26 1.640(3)
F6 C33 1.355(3)
F10 C37 1.352(3)
F7 C34 1.343(3)
F8 C35 1.347(3)
F9 C36 1.344(3)
C2 C3 1.412(3)
C2 C6 1.445(3)
C2 C11 1.500(3)
C3 C4 1.438(3)
C3 C10 1.496(3)
C4 C5 1.436(3)
C4 C9 1.503(3)
C5 C6 1.437(3)
C5 C8 1.504(3)
C6 C7 1.500(3)
C12 C13 1.394(3)
C12 C17 1.397(3)
C13 C14 1.394(3)
C14 C15 1.384(4)
C15 C16 1.384(4)
C16 C17 1.391(4)
C18 C19 1.398(3)
C18 C23 1.400(3)
C19 C20 1.386(3)
C20 C21 1.385(4)
C21 C22 1.383(4)
C22 C23 1.393(3)
C24 C25 1.528(3)
C26 C27 1.390(3)
C26 C31 1.393(3)
C27 C28 1.379(3)
C28 C29 1.377(4)
C29 C30 1.377(3)
C30 C31 1.381(3)
C32 C37 1.390(3)
C32 C33 1.392(3)
C33 C34 1.381(3)
C34 C35 1.376(3)
C35 C36 1.376(3)
C36 C37 1.384(3)
